data_7108348
loop_
_publ_author_name
'Chen-Yu Li'
'Chen-Ruei Wu'
'Yi-Chang Liu'
'Bao-Tsan Ko'

_publ_section_title
;
 Trimetallic magnesium complexes bearing amine-bis(benzotriazole
 phenolate) derivatives as bifunctional catalysts for ring-opening
 polymerization and CO2/epoxide coupling
;
_journal_name_full Chem.Commun.
_journal_page_first 9628
_journal_paper_doi 10.1039/c2cc34450e
_journal_volume 48
_journal_year 2012
_chemical_formula_moiety '2(C84 H86 Mg3 N16 O6), C4 H8 O'
_chemical_formula_sum 'C172 H180 Mg6 N32 O13'
_chemical_formula_weight 3049.35
_chemical_name_systematic
;
?
;
_space_group_IT_number 14
_symmetry_cell_setting monoclinic
_symmetry_space_group_name_Hall '-P 2ybc'
_symmetry_space_group_name_H-M 'P 1 21/c 1'
_atom_sites_solution_hydrogens geom
_atom_sites_solution_primary direct
_atom_sites_solution_secondary difmap
_audit_creation_method SHELXL-97
_cell_angle_alpha 90.00
_cell_angle_beta 106.3330(10)
_cell_angle_gamma 90.00
_cell_formula_units_Z 2
_cell_length_a 12.8610(2)
_cell_length_b 22.5964(5)
_cell_length_c 29.0187(6)
_cell_measurement_reflns_used 9916
_cell_measurement_temperature 100(2)
_cell_measurement_theta_max 26.74
_cell_measurement_theta_min 2.32
_cell_volume 8092.9(3)
_computing_cell_refinement 'Bruker APEX2 (Bruker, 2008)'
_computing_data_collection 'APEX2 (Bruker, 2008)'
_computing_data_reduction 'Bruker APEX2 (Bruker, 2008)'
_computing_molecular_graphics 'SHELXTL (Sheldrick, 2008)'
_computing_publication_material 'SHELXTL (Sheldrick, 2008)'
_computing_structure_refinement 'SHELXL-97 (Sheldrick, 2008)'
_computing_structure_solution 'SHELXS-97 (Sheldrick, 2008)'
_diffrn_ambient_temperature 100(2)
_diffrn_detector_area_resol_mean 8.3333
_diffrn_measured_fraction_theta_full 0.993
_diffrn_measured_fraction_theta_max 0.993
_diffrn_measurement_device_type 'Bruker APEX-II CCD'
_diffrn_measurement_method '\f and \w scans'
_diffrn_radiation_monochromator graphite
_diffrn_radiation_source 'fine-focus sealed tube'
_diffrn_radiation_type MoK\a
_diffrn_radiation_wavelength 0.71073
_diffrn_reflns_av_R_equivalents 0.1256
_diffrn_reflns_av_sigmaI/netI 0.1905
_diffrn_reflns_limit_h_max 17
_diffrn_reflns_limit_h_min -17
_diffrn_reflns_limit_k_max 29
_diffrn_reflns_limit_k_min -30
_diffrn_reflns_limit_l_max 37
_diffrn_reflns_limit_l_min -38
_diffrn_reflns_number 73363
_diffrn_reflns_theta_full 28.33
_diffrn_reflns_theta_max 28.33
_diffrn_reflns_theta_min 1.72
_exptl_absorpt_coefficient_mu 0.102
_exptl_absorpt_correction_T_max 0.9929
_exptl_absorpt_correction_T_min 0.9555
_exptl_absorpt_correction_type multi-scan
_exptl_absorpt_process_details 'SADABS V2008/1 (Bruker AXS, 2008)'
_exptl_crystal_colour yellow
_exptl_crystal_density_diffrn 1.251
_exptl_crystal_density_method 'not measured'
_exptl_crystal_description block
_exptl_crystal_F_000 3224
_exptl_crystal_size_max 0.45
_exptl_crystal_size_mid 0.12
_exptl_crystal_size_min 0.07
_refine_diff_density_max 1.089
_refine_diff_density_min -0.414
_refine_diff_density_rms 0.085
_refine_ls_extinction_method none
_refine_ls_goodness_of_fit_ref 1.002
_refine_ls_hydrogen_treatment constr
_refine_ls_matrix_type full
_refine_ls_number_parameters 1031
_refine_ls_number_reflns 20031
_refine_ls_number_restraints 0
_refine_ls_restrained_S_all 1.002
_refine_ls_R_factor_all 0.2369
_refine_ls_R_factor_gt 0.0988
_refine_ls_shift/su_max 0.057
_refine_ls_shift/su_mean 0.000
_refine_ls_structure_factor_coef Fsqd
_refine_ls_weighting_details 'calc w=1/[\s^2^(Fo^2^)+(0.1500P)^2^+0.0000P] where P=(Fo^2^+2Fc^2^)/3'
_refine_ls_weighting_scheme calc
_refine_ls_wR_factor_gt 0.2480
_refine_ls_wR_factor_ref 0.3086
_reflns_number_gt 8106
_reflns_number_total 20031
_reflns_threshold_expression >2sigma(I)
_cod_data_source_file c2cc34450e.txt
_cod_data_source_block yu68_0m
_cod_original_sg_symbol_H-M 'P 21/c'
_cod_database_code 7108348

loop_
_symmetry_equiv_pos_as_xyz
'x, y, z'
'-x, y+1/2, -z+1/2'
'-x, -y, -z'
'x, -y-1/2, z-1/2'

loop_
_atom_site_label
_atom_site_type_symbol
_atom_site_fract_x
_atom_site_fract_y
_atom_site_fract_z
_atom_site_U_iso_or_equiv
_atom_site_adp_type
_atom_site_occupancy
_atom_site_symmetry_multiplicity
_atom_site_calc_flag
_atom_site_refinement_flags
Mg1 Mg 0.76965(13) -0.23191(7) 0.05313(6) 0.0339(4) Uani 1 1 d .
Mg2 Mg 0.70438(12) -0.27745(6) -0.05021(6) 0.0301(4) Uani 1 1 d .
Mg3 Mg 0.64994(12) -0.30091(7) -0.15843(6) 0.0294(4) Uani 1 1 d .
O1 O 0.8946(2) -0.25983(12) 0.10127(12) 0.0318(8) Uani 1 1 d .
O2 O 0.6915(3) -0.20446(14) -0.01223(13) 0.0405(9) Uani 1 1 d .
O3 O 0.5470(2) -0.35792(13) -0.19455(12) 0.0327(8) Uani 1 1 d .
O4 O 0.6997(2) -0.23538(13) -0.11191(12) 0.0348(8) Uani 1 1 d .
O5 O 0.7373(2) -0.30805(12) 0.01662(11) 0.0310(8) Uani 1 1 d .
O6 O 0.6910(2) -0.34466(12) -0.09608(11) 0.0301(8) Uani 1 1 d .
N1 N 1.0198(3) -0.36476(18) 0.17715(19) 0.0488(13) Uani 1 1 d .
N2 N 0.9718(3) -0.31700(15) 0.18726(15) 0.0304(9) Uani 1 1 d .
N3 N 0.8816(3) -0.32495(17) 0.19980(17) 0.0425(11) Uani 1 1 d .
N4 N 0.5155(3) -0.25410(19) -0.07534(16) 0.0433(11) Uani 1 1 d .
N5 N 0.4750(3) -0.2009(2) -0.06936(16) 0.0463(12) Uani 1 1 d .
N6 N 0.3682(4) -0.1985(2) -0.07917(18) 0.0584(14) Uani 1 1 d .
N7 N 0.8390(4) -0.13720(16) 0.06277(17) 0.0438(11) Uani 1 1 d .
N8 N 0.6824(3) -0.19388(18) 0.10309(17) 0.0445(12) Uani 1 1 d .
N9 N 0.4692(3) -0.49127(17) -0.21820(15) 0.0343(10) Uani 1 1 d .
N10 N 0.5120(3) -0.46184(17) -0.24754(14) 0.0324(10) Uani 1 1 d .
N11 N 0.6021(3) -0.48358(19) -0.25547(16) 0.0403(11) Uani 1 1 d .
N12 N 0.8859(3) -0.24046(16) -0.03764(15) 0.0336(10) Uani 1 1 d .
N13 N 0.9105(3) -0.19592(17) -0.06407(15) 0.0353(10) Uani 1 1 d .
N14 N 1.0151(3) -0.18572(18) -0.05770(16) 0.0418(11) Uani 1 1 d .
N15 N 0.5571(3) -0.22829(17) -0.20859(15) 0.0334(10) Uani 1 1 d .
N16 N 0.7664(3) -0.2834(2) -0.20108(16) 0.0449(11) Uani 1 1 d .
C1 C 0.9639(4) -0.2323(2) 0.13621(19) 0.0334(12) Uani 1 1 d .
C2 C 1.0083(4) -0.25839(19) 0.18098(19) 0.0321(11) Uani 1 1 d .
C3 C 1.0814(4) -0.2308(2) 0.2191(2) 0.0392(13) Uani 1 1 d .
H3B H 1.1101 -0.2513 0.2485 0.047 Uiso 1 1 calc R
C4 C 1.1125(4) -0.1731(2) 0.2140(2) 0.0462(15) Uani 1 1 d .
C5 C 1.0688(5) -0.1454(2) 0.1706(2) 0.0484(15) Uani 1 1 d .
H5A H 1.0894 -0.1057 0.1671 0.058 Uiso 1 1 calc R
C6 C 0.9962(4) -0.1725(2) 0.1316(2) 0.0400(13) Uani 1 1 d .
C7 C 0.9584(4) -0.1424(2) 0.0835(2) 0.0459(14) Uani 1 1 d .
H7A H 0.9899 -0.1021 0.0866 0.055 Uiso 1 1 calc R
H7B H 0.9879 -0.1643 0.0605 0.055 Uiso 1 1 calc R
C8 C 0.8203(5) -0.1044(2) 0.0164(2) 0.0486(15) Uani 1 1 d .
H8A H 0.8500 -0.0639 0.0235 0.058 Uiso 1 1 calc R
H8B H 0.8616 -0.1242 -0.0033 0.058 Uiso 1 1 calc R
C9 C 0.7059(5) -0.0998(2) -0.0123(2) 0.0471(15) Uani 1 1 d .
C10 C 0.6449(5) -0.1526(2) -0.0272(2) 0.0451(14) Uani 1 1 d .
C11 C 0.5391(5) -0.1487(2) -0.0558(2) 0.0476(15) Uani 1 1 d .
C12 C 0.4915(5) -0.0938(3) -0.0709(2) 0.0629(19) Uani 1 1 d .
H12A H 0.4189 -0.0919 -0.0907 0.075 Uiso 1 1 calc R
C13 C 0.5495(6) -0.0426(3) -0.0571(3) 0.069(2) Uani 1 1 d .
C14 C 0.6556(5) -0.0462(3) -0.0281(3) 0.0649(19) Uani 1 1 d .
H14B H 0.6952 -0.0106 -0.0186 0.078 Uiso 1 1 calc R
C15 C 0.9555(4) -0.4087(2) 0.1855(2) 0.0459(14) Uani 1 1 d .
C16 C 0.9629(5) -0.4707(2) 0.1811(3) 0.079(2) Uani 1 1 d .
H16A H 1.0196 -0.4883 0.1708 0.095 Uiso 1 1 calc R
C17 C 0.8860(5) -0.5039(2) 0.1923(3) 0.076(2) Uani 1 1 d .
H17A H 0.8893 -0.5457 0.1896 0.092 Uiso 1 1 calc R
C18 C 0.8016(4) -0.4790(2) 0.2076(2) 0.0523(16) Uani 1 1 d .
H18A H 0.7505 -0.5042 0.2158 0.063 Uiso 1 1 calc R
C19 C 0.7917(4) -0.4200(2) 0.2108(2) 0.0426(13) Uani 1 1 d .
H19A H 0.7328 -0.4031 0.2200 0.051 Uiso 1 1 calc R
C20 C 0.8707(4) -0.3841(2) 0.20016(19) 0.0340(12) Uani 1 1 d .
C21 C 0.4269(4) -0.2883(3) -0.09118(19) 0.0432(14) Uani 1 1 d .
C22 C 0.4162(4) -0.3476(3) -0.1044(2) 0.0481(15) Uani 1 1 d .
H22A H 0.4780 -0.3707 -0.1042 0.058 Uiso 1 1 calc R
C23 C 0.3147(4) -0.3720(3) -0.1177(2) 0.0606(18) Uani 1 1 d .
H23A H 0.3057 -0.4125 -0.1269 0.073 Uiso 1 1 calc R
C24 C 0.2238(5) -0.3377(4) -0.1179(3) 0.088(3) Uani 1 1 d .
H24A H 0.1545 -0.3559 -0.1260 0.106 Uiso 1 1 calc R
C25 C 0.2316(5) -0.2779(4) -0.1065(3) 0.079(2) Uani 1 1 d .
H25A H 0.1694 -0.2545 -0.1079 0.094 Uiso 1 1 calc R
C26 C 0.3359(4) -0.2540(3) -0.0930(2) 0.0507(15) Uani 1 1 d .
C27 C 1.1917(5) -0.1413(3) 0.2554(2) 0.0620(18) Uani 1 1 d .
H27A H 1.2419 -0.1176 0.2430 0.093 Uiso 1 1 calc R
H27B H 1.2327 -0.1705 0.2784 0.093 Uiso 1 1 calc R
H27C H 1.1517 -0.1153 0.2714 0.093 Uiso 1 1 calc R
C28 C 0.4987(6) 0.0182(3) -0.0730(3) 0.091(3) Uani 1 1 d .
H28A H 0.4464 0.0147 -0.1048 0.137 Uiso 1 1 calc R
H28B H 0.5556 0.0463 -0.0745 0.137 Uiso 1 1 calc R
H28C H 0.4616 0.0322 -0.0498 0.137 Uiso 1 1 calc R
C29 C 0.7880(5) -0.1040(2) 0.0949(2) 0.0525(16) Uani 1 1 d .
H29A H 0.7247 -0.0819 0.0751 0.063 Uiso 1 1 calc R
H29B H 0.8406 -0.0749 0.1137 0.063 Uiso 1 1 calc R
C30 C 0.7520(5) -0.1438(2) 0.1288(2) 0.0537(16) Uani 1 1 d .
H30A H 0.7106 -0.1203 0.1465 0.064 Uiso 1 1 calc R
H30B H 0.8165 -0.1602 0.1526 0.064 Uiso 1 1 calc R
C31 C 0.6741(4) -0.2358(2) 0.14086(19) 0.0404(13) Uani 1 1 d .
H31A H 0.6401 -0.2157 0.1632 0.049 Uiso 1 1 calc R
H31B H 0.7478 -0.2483 0.1594 0.049 Uiso 1 1 calc R
C32 C 0.6090(4) -0.2892(2) 0.12048(19) 0.0403(13) Uani 1 1 d .
H32A H 0.6042 -0.3157 0.1470 0.048 Uiso 1 1 calc R
H32B H 0.6459 -0.3111 0.1000 0.048 Uiso 1 1 calc R
C33 C 0.4959(4) -0.2725(2) 0.0909(2) 0.0482(14) Uani 1 1 d .
H33A H 0.4546 -0.2564 0.1122 0.058 Uiso 1 1 calc R
H33B H 0.4576 -0.3081 0.0748 0.058 Uiso 1 1 calc R
C34 C 0.5023(4) -0.2254(2) 0.0526(2) 0.0481(15) Uani 1 1 d .
H34A H 0.5334 -0.2435 0.0284 0.058 Uiso 1 1 calc R
H34B H 0.4286 -0.2110 0.0360 0.058 Uiso 1 1 calc R
C35 C 0.5722(4) -0.1741(2) 0.0766(2) 0.0507(15) Uani 1 1 d .
H35A H 0.5773 -0.1448 0.0519 0.061 Uiso 1 1 calc R
H35B H 0.5380 -0.1544 0.0991 0.061 Uiso 1 1 calc R
C36 C 0.4849(4) -0.3564(2) -0.23896(19) 0.0335(12) Uani 1 1 d .
C37 C 0.4656(3) -0.4066(2) -0.26843(17) 0.0316(11) Uani 1 1 d .
C38 C 0.4041(4) -0.4060(2) -0.31561(19) 0.0424(13) Uani 1 1 d .
H38A H 0.3949 -0.4413 -0.3340 0.051 Uiso 1 1 calc R
C39 C 0.3553(4) -0.3538(3) -0.3366(2) 0.0441(14) Uani 1 1 d .
C40 C 0.3698(4) -0.3039(2) -0.3074(2) 0.0433(14) Uani 1 1 d .
H40A H 0.3349 -0.2682 -0.3207 0.052 Uiso 1 1 calc R
C41 C 0.4323(3) -0.3034(2) -0.26017(19) 0.0365(13) Uani 1 1 d .
C42 C 0.4438(4) -0.2491(2) -0.2300(2) 0.0405(13) Uani 1 1 d .
H42A H 0.4106 -0.2568 -0.2037 0.049 Uiso 1 1 calc R
H42B H 0.4022 -0.2168 -0.2500 0.049 Uiso 1 1 calc R
C43 C 0.5517(4) -0.1720(2) -0.18297(19) 0.0371(12) Uani 1 1 d .
H43A H 0.5086 -0.1787 -0.1600 0.045 Uiso 1 1 calc R
H43B H 0.5128 -0.1423 -0.2067 0.045 Uiso 1 1 calc R
C44 C 0.6609(4) -0.1467(2) -0.15576(19) 0.0363(12) Uani 1 1 d .
C45 C 0.7303(4) -0.18158(19) -0.12026(18) 0.0321(11) Uani 1 1 d .
C46 C 0.8316(4) -0.15936(19) -0.09677(18) 0.0334(12) Uani 1 1 d .
C47 C 0.8627(4) -0.1031(2) -0.1072(2) 0.0385(13) Uani 1 1 d .
H47A H 0.9324 -0.0886 -0.0904 0.046 Uiso 1 1 calc R
C48 C 0.7949(4) -0.0683(2) -0.1412(2) 0.0438(14) Uani 1 1 d .
C49 C 0.6928(4) -0.0910(2) -0.1659(2) 0.0396(13) Uani 1 1 d .
H49A H 0.6449 -0.0677 -0.1900 0.048 Uiso 1 1 calc R
C50 C 0.5393(3) -0.5378(2) -0.20446(18) 0.0314(11) Uani 1 1 d .
C51 C 0.5386(4) -0.5846(2) -0.1721(2) 0.0418(13) Uani 1 1 d .
H51A H 0.4827 -0.5882 -0.1568 0.050 Uiso 1 1 calc R
C52 C 0.6215(4) -0.6243(2) -0.1640(2) 0.0423(14) Uani 1 1 d .
H52A H 0.6232 -0.6563 -0.1426 0.051 Uiso 1 1 calc R
C53 C 0.7044(4) -0.6191(2) -0.1865(2) 0.0474(15) Uani 1 1 d .
H53A H 0.7611 -0.6475 -0.1796 0.057 Uiso 1 1 calc R
C54 C 0.7061(4) -0.5748(2) -0.2178(2) 0.0490(15) Uani 1 1 d .
H54A H 0.7628 -0.5720 -0.2328 0.059 Uiso 1 1 calc R
C55 C 0.6202(4) -0.5325(2) -0.22756(19) 0.0360(12) Uani 1 1 d .
C56 C 0.9853(4) -0.2597(2) -0.01101(18) 0.0337(12) Uani 1 1 d .
C57 C 1.0126(4) -0.3039(2) 0.02439(19) 0.0386(13) Uani 1 1 d .
H57A H 0.9590 -0.3259 0.0338 0.046 Uiso 1 1 calc R
C58 C 1.1202(4) -0.3134(2) 0.0444(2) 0.0507(15) Uani 1 1 d .
H58A H 1.1425 -0.3425 0.0688 0.061 Uiso 1 1 calc R
C59 C 1.2013(4) -0.2807(3) 0.0298(2) 0.0604(18) Uani 1 1 d .
H59A H 1.2754 -0.2903 0.0437 0.072 Uiso 1 1 calc R
C60 C 1.1755(4) -0.2363(3) -0.0033(2) 0.0555(16) Uani 1 1 d .
H60A H 1.2297 -0.2140 -0.0121 0.067 Uiso 1 1 calc R
C61 C 1.0646(4) -0.2253(2) -0.02368(19) 0.0377(12) Uani 1 1 d .
C62 C 0.2864(4) -0.3524(3) -0.3886(2) 0.0565(17) Uani 1 1 d .
H62A H 0.2181 -0.3319 -0.3907 0.085 Uiso 1 1 calc R
H62B H 0.2711 -0.3930 -0.4004 0.085 Uiso 1 1 calc R
H62C H 0.3255 -0.3315 -0.4081 0.085 Uiso 1 1 calc R
C63 C 0.8312(5) -0.0072(2) -0.1517(3) 0.0582(17) Uani 1 1 d .
H63A H 0.9106 -0.0054 -0.1417 0.087 Uiso 1 1 calc R
H63B H 0.8023 0.0225 -0.1340 0.087 Uiso 1 1 calc R
H63C H 0.8043 0.0007 -0.1862 0.087 Uiso 1 1 calc R
C64 C 0.6124(4) -0.2203(2) -0.24631(18) 0.0355(12) Uani 1 1 d .
H64A H 0.5951 -0.1805 -0.2606 0.043 Uiso 1 1 calc R
H64B H 0.5841 -0.2498 -0.2720 0.043 Uiso 1 1 calc R
C65 C 0.7311(5) -0.2267(2) -0.2284(2) 0.0511(15) Uani 1 1 d .
H65A H 0.7607 -0.1928 -0.2071 0.061 Uiso 1 1 calc R
H65B H 0.7621 -0.2252 -0.2559 0.061 Uiso 1 1 calc R
C66 C 0.7639(4) -0.3332(3) -0.2328(2) 0.0530(16) Uani 1 1 d .
H66A H 0.8073 -0.3235 -0.2551 0.064 Uiso 1 1 calc R
H66B H 0.6883 -0.3402 -0.2522 0.064 Uiso 1 1 calc R
C67 C 0.8082(4) -0.3890(2) -0.2053(2) 0.0535(16) Uani 1 1 d .
H67A H 0.8085 -0.4214 -0.2282 0.064 Uiso 1 1 calc R
H67B H 0.7609 -0.4010 -0.1853 0.064 Uiso 1 1 calc R
C68 C 0.9228(5) -0.3789(2) -0.1734(2) 0.0547(16) Uani 1 1 d .
H68A H 0.9730 -0.3739 -0.1935 0.066 Uiso 1 1 calc R
H68B H 0.9469 -0.4134 -0.1522 0.066 Uiso 1 1 calc R
C69 C 0.9240(4) -0.3231(3) -0.1431(2) 0.0536(17) Uani 1 1 d .
H69A H 0.8809 -0.3301 -0.1202 0.064 Uiso 1 1 calc R
H69B H 0.9993 -0.3139 -0.1244 0.064 Uiso 1 1 calc R
C70 C 0.8787(4) -0.2730(2) -0.1740(2) 0.0489(15) Uani 1 1 d .
H70A H 0.8829 -0.2371 -0.1541 0.059 Uiso 1 1 calc R
H70B H 0.9223 -0.2660 -0.1967 0.059 Uiso 1 1 calc R
C71 C 0.7574(4) -0.3645(2) 0.03732(19) 0.0384(13) Uani 1 1 d .
H71A H 0.8077 -0.3606 0.0700 0.046 Uiso 1 1 calc R
H71B H 0.7941 -0.3888 0.0181 0.046 Uiso 1 1 calc R
C72 C 0.6557(4) -0.3971(2) 0.04067(18) 0.0353(12) Uani 1 1 d .
C73 C 0.6640(5) -0.4425(2) 0.0735(2) 0.0524(15) Uani 1 1 d .
H73A H 0.7330 -0.4536 0.0938 0.063 Uiso 1 1 calc R
C74 C 0.5711(6) -0.4719(3) 0.0769(3) 0.0659(19) Uani 1 1 d .
H74A H 0.5776 -0.5031 0.0996 0.079 Uiso 1 1 calc R
C75 C 0.4693(6) -0.4565(3) 0.0479(2) 0.0613(18) Uani 1 1 d .
H75A H 0.4064 -0.4767 0.0503 0.074 Uiso 1 1 calc R
C76 C 0.4615(5) -0.4114(3) 0.0156(2) 0.0544(16) Uani 1 1 d .
H76A H 0.3926 -0.4002 -0.0047 0.065 Uiso 1 1 calc R
C77 C 0.5536(4) -0.3820(2) 0.0123(2) 0.0489(15) Uani 1 1 d .
H77A H 0.5465 -0.3506 -0.0101 0.059 Uiso 1 1 calc R
C78 C 0.6838(4) -0.4069(2) -0.09095(19) 0.0353(12) Uani 1 1 d .
H78A H 0.6318 -0.4230 -0.1202 0.042 Uiso 1 1 calc R
H78B H 0.6545 -0.4152 -0.0635 0.042 Uiso 1 1 calc R
C79 C 0.7911(4) -0.4388(2) -0.08293(18) 0.0339(12) Uani 1 1 d .
C80 C 0.7937(5) -0.4952(2) -0.1001(2) 0.0521(16) Uani 1 1 d .
H80A H 0.7285 -0.5141 -0.1174 0.062 Uiso 1 1 calc R
C81 C 0.8922(6) -0.5245(2) -0.0919(3) 0.0671(19) Uani 1 1 d .
H81A H 0.8934 -0.5631 -0.1047 0.081 Uiso 1 1 calc R
C82 C 0.9887(5) -0.4991(3) -0.0656(2) 0.0621(18) Uani 1 1 d .
H82A H 1.0555 -0.5197 -0.0603 0.075 Uiso 1 1 calc R
C83 C 0.9846(4) -0.4439(3) -0.0478(2) 0.0537(16) Uani 1 1 d .
H83A H 1.0496 -0.4258 -0.0292 0.064 Uiso 1 1 calc R
C84 C 0.8887(4) -0.4138(2) -0.0561(2) 0.0476(14) Uani 1 1 d .
H84A H 0.8885 -0.3751 -0.0433 0.057 Uiso 1 1 calc R
O1S O 0.2295(7) -0.0402(4) -0.1251(4) 0.078(3) Uani 0.50 1 d P
C1S C 0.1570(8) -0.0759(5) -0.1095(4) 0.041(3) Uani 0.50 1 d P
H1SA H 0.1033 -0.0515 -0.0994 0.049 Uiso 0.50 1 calc PR
H1SB H 0.1959 -0.1014 -0.0823 0.049 Uiso 0.50 1 calc PR
C2S C 0.1006(10) -0.1143(6) -0.1554(6) 0.084(5) Uani 0.50 1 d P
H2SA H 0.0899 -0.1556 -0.1463 0.100 Uiso 0.50 1 calc PR
H2SB H 0.0294 -0.0973 -0.1728 0.100 Uiso 0.50 1 calc PR
C3S C 0.1701(14) -0.1119(5) -0.1823(5) 0.077(5) Uani 0.50 1 d P
H3SA H 0.1301 -0.1154 -0.2167 0.092 Uiso 0.50 1 calc PR
H3SB H 0.2224 -0.1450 -0.1738 0.092 Uiso 0.50 1 calc PR
C4S C 0.2292(11) -0.0540(9) -0.1731(5) 0.100(6) Uani 0.50 1 d P
H4SA H 0.3040 -0.0580 -0.1758 0.120 Uiso 0.50 1 calc PR
H4SB H 0.1907 -0.0232 -0.1959 0.120 Uiso 0.50 1 calc PR

loop_
_atom_site_aniso_label
_atom_site_aniso_U_11
_atom_site_aniso_U_22
_atom_site_aniso_U_33
_atom_site_aniso_U_23
_atom_site_aniso_U_13
_atom_site_aniso_U_12
Mg1 0.0417(9) 0.0236(8) 0.0393(11) 0.0078(7) 0.0162(8) 0.0035(7)
Mg2 0.0300(8) 0.0260(8) 0.0344(10) 0.0099(7) 0.0094(7) 0.0007(6)
Mg3 0.0279(8) 0.0303(8) 0.0307(10) 0.0107(7) 0.0092(7) 0.0016(6)
O1 0.0369(18) 0.0188(15) 0.039(2) -0.0016(15) 0.0095(16) -0.0052(13)
O2 0.052(2) 0.0280(18) 0.045(2) 0.0143(16) 0.0193(18) 0.0170(15)
O3 0.0299(17) 0.0362(18) 0.029(2) 0.0106(15) 0.0026(15) 0.0037(14)
O4 0.0417(18) 0.0261(17) 0.036(2) 0.0141(15) 0.0107(16) -0.0064(14)
O5 0.0359(17) 0.0204(16) 0.035(2) 0.0106(14) 0.0061(15) -0.0022(13)
O6 0.0291(16) 0.0241(16) 0.036(2) 0.0109(14) 0.0064(15) -0.0001(13)
N1 0.039(2) 0.031(2) 0.086(4) -0.003(2) 0.032(2) 0.0033(19)
N2 0.029(2) 0.023(2) 0.041(3) -0.0043(18) 0.0128(19) 0.0012(16)
N3 0.049(3) 0.026(2) 0.061(3) 0.001(2) 0.028(2) 0.0066(19)
N4 0.039(2) 0.045(3) 0.052(3) 0.026(2) 0.023(2) 0.019(2)
N5 0.038(2) 0.061(3) 0.048(3) 0.023(2) 0.024(2) 0.024(2)
N6 0.047(3) 0.084(4) 0.047(3) 0.006(3) 0.017(2) 0.030(3)
N7 0.067(3) 0.021(2) 0.056(3) 0.005(2) 0.036(3) 0.005(2)
N8 0.051(3) 0.031(2) 0.059(3) 0.011(2) 0.028(2) 0.006(2)
N9 0.029(2) 0.038(2) 0.037(3) 0.000(2) 0.0122(19) -0.0050(18)
N10 0.024(2) 0.038(2) 0.033(2) 0.004(2) 0.0038(18) -0.0027(17)
N11 0.031(2) 0.048(3) 0.045(3) 0.000(2) 0.015(2) 0.0022(19)
N12 0.038(2) 0.024(2) 0.041(3) 0.0020(19) 0.015(2) -0.0054(17)
N13 0.042(2) 0.030(2) 0.039(3) 0.0008(19) 0.020(2) -0.0095(18)
N14 0.037(2) 0.045(3) 0.043(3) -0.001(2) 0.010(2) -0.016(2)
N15 0.031(2) 0.033(2) 0.038(3) 0.0136(19) 0.0121(19) 0.0012(17)
N16 0.042(3) 0.056(3) 0.040(3) 0.011(2) 0.017(2) 0.013(2)
C1 0.042(3) 0.024(2) 0.039(3) -0.006(2) 0.019(2) -0.003(2)
C2 0.038(3) 0.022(2) 0.040(3) -0.007(2) 0.018(2) -0.007(2)
C3 0.041(3) 0.038(3) 0.043(3) -0.011(3) 0.019(3) -0.007(2)
C4 0.055(3) 0.040(3) 0.054(4) -0.023(3) 0.032(3) -0.017(3)
C5 0.063(4) 0.028(3) 0.066(4) -0.022(3) 0.038(3) -0.022(3)
C6 0.054(3) 0.026(3) 0.046(4) -0.006(2) 0.024(3) -0.009(2)
C7 0.064(4) 0.022(2) 0.060(4) -0.002(3) 0.031(3) -0.012(2)
C8 0.074(4) 0.021(3) 0.063(4) 0.009(3) 0.040(3) 0.001(2)
C9 0.070(4) 0.030(3) 0.056(4) 0.017(3) 0.043(3) 0.017(3)
C10 0.058(3) 0.042(3) 0.048(4) 0.020(3) 0.035(3) 0.021(3)
C11 0.055(3) 0.046(3) 0.054(4) 0.028(3) 0.035(3) 0.017(3)
C12 0.063(4) 0.065(4) 0.074(5) 0.035(4) 0.040(4) 0.032(3)
C13 0.087(5) 0.045(4) 0.094(6) 0.043(4) 0.060(4) 0.037(4)
C14 0.079(4) 0.035(3) 0.099(6) 0.031(3) 0.056(4) 0.022(3)
C15 0.040(3) 0.028(3) 0.077(4) -0.007(3) 0.029(3) -0.002(2)
C16 0.072(4) 0.030(3) 0.161(8) -0.004(4) 0.074(5) 0.003(3)
C17 0.076(4) 0.026(3) 0.153(8) 0.000(4) 0.073(5) 0.005(3)
C18 0.045(3) 0.034(3) 0.087(5) 0.001(3) 0.034(3) -0.006(2)
C19 0.040(3) 0.037(3) 0.059(4) 0.007(3) 0.027(3) 0.008(2)
C20 0.032(3) 0.028(3) 0.043(3) 0.000(2) 0.011(2) 0.004(2)
C21 0.034(3) 0.064(4) 0.031(3) 0.013(3) 0.008(2) 0.015(3)
C22 0.025(3) 0.075(4) 0.043(4) 0.011(3) 0.009(2) 0.014(3)
C23 0.033(3) 0.094(5) 0.049(4) -0.017(3) 0.003(3) 0.015(3)
C24 0.029(3) 0.139(7) 0.089(6) -0.058(5) 0.006(3) -0.004(4)
C25 0.036(3) 0.118(6) 0.077(5) -0.042(5) 0.009(3) 0.017(4)
C26 0.038(3) 0.075(4) 0.042(4) -0.005(3) 0.015(3) 0.017(3)
C27 0.067(4) 0.060(4) 0.063(5) -0.038(3) 0.024(3) -0.030(3)
C28 0.107(6) 0.056(4) 0.130(7) 0.055(5) 0.063(5) 0.044(4)
C29 0.081(4) 0.026(3) 0.064(4) 0.000(3) 0.041(4) 0.004(3)
C30 0.072(4) 0.033(3) 0.066(4) -0.007(3) 0.037(3) -0.001(3)
C31 0.047(3) 0.036(3) 0.047(3) 0.005(3) 0.027(3) 0.007(2)
C32 0.053(3) 0.036(3) 0.037(3) 0.008(2) 0.022(3) 0.009(2)
C33 0.046(3) 0.051(3) 0.052(4) 0.001(3) 0.021(3) -0.003(3)
C34 0.040(3) 0.062(4) 0.047(4) 0.017(3) 0.021(3) 0.020(3)
C35 0.058(4) 0.045(3) 0.058(4) 0.019(3) 0.030(3) 0.019(3)
C36 0.026(2) 0.038(3) 0.037(3) 0.011(2) 0.011(2) -0.004(2)
C37 0.017(2) 0.046(3) 0.030(3) 0.004(2) 0.004(2) -0.005(2)
C38 0.033(3) 0.054(3) 0.041(4) 0.004(3) 0.010(3) -0.013(2)
C39 0.027(3) 0.065(4) 0.037(3) 0.019(3) 0.004(2) -0.014(2)
C40 0.029(3) 0.049(3) 0.049(4) 0.023(3) 0.007(3) 0.000(2)
C41 0.024(2) 0.047(3) 0.037(3) 0.021(3) 0.006(2) -0.001(2)
C42 0.033(3) 0.040(3) 0.048(4) 0.025(3) 0.010(2) 0.015(2)
C43 0.038(3) 0.035(3) 0.041(3) 0.014(2) 0.015(2) 0.010(2)
C44 0.048(3) 0.028(3) 0.039(3) 0.009(2) 0.020(3) 0.005(2)
C45 0.043(3) 0.023(2) 0.035(3) 0.009(2) 0.018(2) 0.000(2)
C46 0.040(3) 0.025(2) 0.040(3) 0.010(2) 0.018(2) 0.007(2)
C47 0.041(3) 0.028(3) 0.056(4) -0.001(3) 0.029(3) -0.006(2)
C48 0.056(3) 0.025(3) 0.060(4) 0.010(3) 0.032(3) 0.005(2)
C49 0.052(3) 0.024(2) 0.051(4) 0.012(2) 0.028(3) 0.008(2)
C50 0.024(2) 0.032(3) 0.037(3) -0.009(2) 0.005(2) -0.0064(19)
C51 0.043(3) 0.032(3) 0.052(4) -0.004(3) 0.015(3) -0.013(2)
C52 0.047(3) 0.025(3) 0.052(4) -0.004(2) 0.010(3) -0.007(2)
C53 0.042(3) 0.030(3) 0.064(4) -0.003(3) 0.004(3) 0.000(2)
C54 0.027(3) 0.053(4) 0.069(4) -0.013(3) 0.017(3) 0.001(2)
C55 0.030(3) 0.034(3) 0.043(3) -0.008(2) 0.009(2) -0.010(2)
C56 0.033(3) 0.032(3) 0.036(3) -0.008(2) 0.009(2) -0.003(2)
C57 0.039(3) 0.034(3) 0.039(3) -0.003(2) 0.006(2) -0.004(2)
C58 0.046(3) 0.048(3) 0.049(4) 0.002(3) 0.000(3) 0.000(3)
C59 0.034(3) 0.077(4) 0.062(4) -0.005(4) -0.001(3) -0.007(3)
C60 0.039(3) 0.076(4) 0.048(4) 0.006(3) 0.007(3) -0.017(3)
C61 0.040(3) 0.039(3) 0.033(3) -0.009(2) 0.009(2) -0.013(2)
C62 0.044(3) 0.076(4) 0.040(4) 0.020(3) -0.004(3) -0.018(3)
C63 0.070(4) 0.024(3) 0.085(5) 0.015(3) 0.028(4) -0.002(3)
C64 0.043(3) 0.036(3) 0.031(3) 0.012(2) 0.017(2) 0.004(2)
C65 0.062(4) 0.049(3) 0.049(4) 0.008(3) 0.027(3) 0.001(3)
C66 0.036(3) 0.082(5) 0.038(4) 0.012(3) 0.005(3) -0.017(3)
C67 0.059(4) 0.044(3) 0.068(5) -0.019(3) 0.035(3) -0.019(3)
C68 0.067(4) 0.047(3) 0.052(4) 0.008(3) 0.021(3) 0.028(3)
C69 0.028(3) 0.065(4) 0.064(4) -0.027(3) 0.006(3) 0.002(3)
C70 0.051(3) 0.038(3) 0.068(4) -0.005(3) 0.034(3) -0.003(3)
C71 0.044(3) 0.029(3) 0.038(3) 0.008(2) 0.003(2) 0.002(2)
C72 0.051(3) 0.026(2) 0.033(3) -0.002(2) 0.018(3) -0.005(2)
C73 0.073(4) 0.031(3) 0.058(4) 0.005(3) 0.028(3) -0.003(3)
C74 0.096(5) 0.036(3) 0.078(5) 0.013(3) 0.046(4) -0.007(3)
C75 0.075(4) 0.048(4) 0.072(5) -0.012(4) 0.040(4) -0.021(3)
C76 0.053(3) 0.065(4) 0.047(4) -0.005(3) 0.016(3) -0.018(3)
C77 0.051(3) 0.052(3) 0.044(4) 0.005(3) 0.014(3) -0.014(3)
C78 0.035(3) 0.030(3) 0.037(3) 0.006(2) 0.005(2) -0.004(2)
C79 0.038(3) 0.030(3) 0.031(3) 0.007(2) 0.007(2) -0.005(2)
C80 0.053(3) 0.031(3) 0.074(5) -0.009(3) 0.020(3) -0.007(3)
C81 0.090(5) 0.027(3) 0.091(6) 0.001(3) 0.036(4) 0.002(3)
C82 0.058(4) 0.060(4) 0.066(5) 0.007(3) 0.014(3) 0.022(3)
C83 0.045(3) 0.053(4) 0.056(4) -0.010(3) 0.002(3) 0.010(3)
C84 0.045(3) 0.042(3) 0.052(4) -0.003(3) 0.009(3) 0.006(2)
O1S 0.080(6) 0.058(5) 0.104(8) 0.006(5) 0.041(6) 0.014(5)
C1S 0.030(5) 0.044(6) 0.054(8) -0.002(5) 0.022(5) -0.005(5)
C2S 0.048(7) 0.083(10) 0.146(15) -0.028(10) 0.070(9) -0.009(7)
C3S 0.159(15) 0.044(7) 0.046(8) -0.003(6) 0.060(9) -0.031(9)
C4S 0.061(9) 0.22(2) 0.024(7) 0.012(10) 0.020(7) 0.009(11)

loop_
_atom_type_symbol
_atom_type_description
_atom_type_scat_dispersion_real
_atom_type_scat_dispersion_imag
_atom_type_scat_source
C C 0.0033 0.0016 'International Tables Vol C Tables 4.2.6.8 and 6.1.1.4'
H H 0.0000 0.0000 'International Tables Vol C Tables 4.2.6.8 and 6.1.1.4'
Mg Mg 0.0486 0.0363 'International Tables Vol C Tables 4.2.6.8 and 6.1.1.4'
N N 0.0061 0.0033 'International Tables Vol C Tables 4.2.6.8 and 6.1.1.4'
O O 0.0106 0.0060 'International Tables Vol C Tables 4.2.6.8 and 6.1.1.4'

loop_
_geom_angle_atom_site_label_1
_geom_angle_atom_site_label_2
_geom_angle_atom_site_label_3
_geom_angle
O1 Mg1 O2 153.85(17)
O1 Mg1 O5 96.30(14)
O2 Mg1 O5 77.78(14)
O1 Mg1 N8 97.17(17)
O2 Mg1 N8 106.73(16)
O5 Mg1 N8 127.22(16)
O1 Mg1 N7 90.02(15)
O2 Mg1 N7 84.29(16)
O5 Mg1 N7 151.38(17)
N8 Mg1 N7 79.20(16)
O1 Mg1 Mg2 123.18(12)
O2 Mg1 Mg2 40.56(10)
O5 Mg1 Mg2 39.87(10)
N8 Mg1 Mg2 135.64(13)
N7 Mg1 Mg2 114.95(13)
O5 Mg2 O6 109.92(14)
O5 Mg2 O4 167.49(14)
O6 Mg2 O4 77.92(14)
O5 Mg2 O2 77.24(14)
O6 Mg2 O2 169.31(15)
O4 Mg2 O2 96.51(15)
O5 Mg2 N4 107.08(15)
O6 Mg2 N4 94.31(15)
O4 Mg2 N4 81.41(14)
O2 Mg2 N4 75.72(16)
O5 Mg2 N12 92.37(14)
O6 Mg2 N12 105.26(14)
O4 Mg2 N12 75.89(14)
O2 Mg2 N12 81.87(14)
N4 Mg2 N12 145.89(15)
O5 Mg2 Mg1 40.18(9)
O6 Mg2 Mg1 149.25(11)
O4 Mg2 Mg1 130.16(11)
O2 Mg2 Mg1 39.68(10)
N4 Mg2 Mg1 101.55(13)
N12 Mg2 Mg1 75.37(11)
O5 Mg2 Mg3 149.70(11)
O6 Mg2 Mg3 39.89(9)
O4 Mg2 Mg3 39.60(10)
O2 Mg2 Mg3 132.16(11)
N4 Mg2 Mg3 78.81(12)
N12 Mg2 Mg3 98.49(12)
Mg1 Mg2 Mg3 169.74(7)
O3 Mg3 O4 155.14(16)
O3 Mg3 O6 97.35(14)
O4 Mg3 O6 78.50(13)
O3 Mg3 N16 106.37(18)
O4 Mg3 N16 96.15(17)
O6 Mg3 N16 122.84(15)
O3 Mg3 N15 88.72(14)
O4 Mg3 N15 84.75(14)
O6 Mg3 N15 152.45(16)
N16 Mg3 N15 80.33(15)
O3 Mg3 Mg2 126.55(12)
O4 Mg3 Mg2 40.27(10)
O6 Mg3 Mg2 39.81(10)
N16 Mg3 Mg2 122.85(13)
N15 Mg3 Mg2 117.04(13)
C1 O1 Mg1 131.3(3)
C10 O2 Mg1 130.5(3)
C10 O2 Mg2 129.8(3)
Mg1 O2 Mg2 99.77(14)
C36 O3 Mg3 130.6(3)
C45 O4 Mg3 128.1(3)
C45 O4 Mg2 131.4(3)
Mg3 O4 Mg2 100.13(14)
C71 O5 Mg2 134.1(3)
C71 O5 Mg1 124.7(3)
Mg2 O5 Mg1 99.95(14)
C78 O6 Mg2 132.8(3)
C78 O6 Mg3 125.2(3)
Mg2 O6 Mg3 100.30(14)
N2 N1 C15 102.3(4)
N1 N2 N3 116.9(4)
N1 N2 C2 122.6(4)
N3 N2 C2 120.3(4)
N2 N3 C20 103.8(4)
N5 N4 C21 103.6(4)
N5 N4 Mg2 123.8(3)
C21 N4 Mg2 131.9(3)
N6 N5 N4 115.2(5)
N6 N5 C11 120.6(5)
N4 N5 C11 124.1(4)
N5 N6 C26 103.9(4)
C29 N7 C7 111.9(5)
C29 N7 C8 109.1(4)
C7 N7 C8 106.8(4)
C29 N7 Mg1 108.7(3)
C7 N7 Mg1 107.3(3)
C8 N7 Mg1 113.1(3)
C31 N8 C35 108.8(4)
C31 N8 C30 105.8(4)
C35 N8 C30 112.3(4)
C31 N8 Mg1 112.9(3)
C35 N8 Mg1 111.1(4)
C30 N8 Mg1 105.8(3)
N10 N9 C50 102.5(4)
N9 N10 N11 117.7(4)
N9 N10 C37 120.7(4)
N11 N10 C37 121.5(4)
N10 N11 C55 102.1(4)
N13 N12 C56 103.0(4)
N13 N12 Mg2 122.9(3)
C56 N12 Mg2 133.5(3)
N14 N13 N12 116.1(4)
N14 N13 C46 119.5(4)
N12 N13 C46 124.5(4)
N13 N14 C61 103.8(4)
C64 N15 C43 111.5(4)
C64 N15 C42 110.3(4)
C43 N15 C42 107.6(4)
C64 N15 Mg3 106.6(3)
C43 N15 Mg3 112.6(3)
C42 N15 Mg3 108.2(3)
C66 N16 C70 108.0(4)
C66 N16 C65 112.1(4)
C70 N16 C65 104.6(4)
C66 N16 Mg3 108.5(3)
C70 N16 Mg3 116.7(3)
C65 N16 Mg3 107.0(3)
O1 C1 C2 122.3(4)
O1 C1 C6 122.1(5)
C2 C1 C6 115.6(4)
C3 C2 C1 124.3(4)
C3 C2 N2 119.2(5)
C1 C2 N2 116.5(4)
C2 C3 C4 119.4(5)
C2 C3 H3B 120.3
C4 C3 H3B 120.3
C5 C4 C3 118.0(5)
C5 C4 C27 121.2(5)
C3 C4 C27 120.7(6)
C4 C5 C6 123.5(5)
C4 C5 H5A 118.2
C6 C5 H5A 118.2
C5 C6 C1 119.1(5)
C5 C6 C7 121.6(5)
C1 C6 C7 119.1(5)
N7 C7 C6 116.0(4)
N7 C7 H7A 108.3
C6 C7 H7A 108.3
N7 C7 H7B 108.3
C6 C7 H7B 108.3
H7A C7 H7B 107.4
C9 C8 N7 115.1(4)
C9 C8 H8A 108.5
N7 C8 H8A 108.5
C9 C8 H8B 108.5
N7 C8 H8B 108.5
H8A C8 H8B 107.5
C14 C9 C10 117.6(6)
C14 C9 C8 123.0(5)
C10 C9 C8 119.3(4)
O2 C10 C11 121.9(5)
O2 C10 C9 118.5(5)
C11 C10 C9 119.6(5)
C10 C11 C12 121.0(6)
C10 C11 N5 120.4(4)
C12 C11 N5 118.6(5)
C13 C12 C11 120.1(6)
C13 C12 H12A 120.0
C11 C12 H12A 120.0
C12 C13 C14 119.2(5)
C12 C13 C28 121.0(6)
C14 C13 C28 119.8(7)
C9 C14 C13 122.5(6)
C9 C14 H14B 118.8
C13 C14 H14B 118.8
N1 C15 C20 109.4(4)
N1 C15 C16 130.5(5)
C20 C15 C16 120.1(5)
C17 C16 C15 117.1(5)
C17 C16 H16A 121.4
C15 C16 H16A 121.4
C16 C17 C18 122.5(5)
C16 C17 H17A 118.7
C18 C17 H17A 118.7
C19 C18 C17 121.2(5)
C19 C18 H18A 119.4
C17 C18 H18A 119.4
C18 C19 C20 118.0(5)
C18 C19 H19A 121.0
C20 C19 H19A 121.0
N3 C20 C15 107.6(4)
N3 C20 C19 131.3(5)
C15 C20 C19 121.0(4)
N4 C21 C26 108.5(5)
N4 C21 C22 131.0(5)
C26 C21 C22 120.6(5)
C23 C22 C21 118.6(5)
C23 C22 H22A 120.7
C21 C22 H22A 120.7
C22 C23 C24 120.4(6)
C22 C23 H23A 119.8
C24 C23 H23A 119.8
C25 C24 C23 122.3(6)
C25 C24 H24A 118.9
C23 C24 H24A 118.9
C24 C25 C26 116.3(6)
C24 C25 H25A 121.9
C26 C25 H25A 121.9
N6 C26 C21 108.7(5)
N6 C26 C25 129.4(5)
C21 C26 C25 121.8(6)
C4 C27 H27A 109.5
C4 C27 H27B 109.5
H27A C27 H27B 109.5
C4 C27 H27C 109.5
H27A C27 H27C 109.5
H27B C27 H27C 109.5
C13 C28 H28A 109.5
C13 C28 H28B 109.5
H28A C28 H28B 109.5
C13 C28 H28C 109.5
H28A C28 H28C 109.5
H28B C28 H28C 109.5
N7 C29 C30 112.5(4)
N7 C29 H29A 109.1
C30 C29 H29A 109.1
N7 C29 H29B 109.1
C30 C29 H29B 109.1
H29A C29 H29B 107.8
C29 C30 N8 112.1(5)
C29 C30 H30A 109.2
N8 C30 H30A 109.2
C29 C30 H30B 109.2
N8 C30 H30B 109.2
H30A C30 H30B 107.9
N8 C31 C32 112.0(4)
N8 C31 H31A 109.2
C32 C31 H31A 109.2
N8 C31 H31B 109.2
C32 C31 H31B 109.2
H31A C31 H31B 107.9
C31 C32 C33 111.5(4)
C31 C32 H32A 109.3
C33 C32 H32A 109.3
C31 C32 H32B 109.3
C33 C32 H32B 109.3
H32A C32 H32B 108.0
C32 C33 C34 109.8(4)
C32 C33 H33A 109.7
C34 C33 H33A 109.7
C32 C33 H33B 109.7
C34 C33 H33B 109.7
H33A C33 H33B 108.2
C35 C34 C33 109.9(5)
C35 C34 H34A 109.7
C33 C34 H34A 109.7
C35 C34 H34B 109.7
C33 C34 H34B 109.7
H34A C34 H34B 108.2
N8 C35 C34 111.5(4)
N8 C35 H35A 109.3
C34 C35 H35A 109.3
N8 C35 H35B 109.3
C34 C35 H35B 109.3
H35A C35 H35B 108.0
O3 C36 C37 122.2(4)
O3 C36 C41 121.9(5)
C37 C36 C41 115.8(4)
C38 C37 C36 123.5(5)
C38 C37 N10 118.8(4)
C36 C37 N10 117.6(4)
C37 C38 C39 120.4(5)
C37 C38 H38A 119.8
C39 C38 H38A 119.8
C40 C39 C38 117.0(5)
C40 C39 C62 121.9(5)
C38 C39 C62 121.0(5)
C41 C40 C39 123.5(5)
C41 C40 H40A 118.3
C39 C40 H40A 118.3
C40 C41 C36 119.6(5)
C40 C41 C42 121.6(4)
C36 C41 C42 118.8(4)
C41 C42 N15 115.4(4)
C41 C42 H42A 108.4
N15 C42 H42A 108.4
C41 C42 H42B 108.4
N15 C42 H42B 108.4
H42A C42 H42B 107.5
N15 C43 C44 114.7(4)
N15 C43 H43A 108.6
C44 C43 H43A 108.6
N15 C43 H43B 108.6
C44 C43 H43B 108.6
H43A C43 H43B 107.6
C49 C44 C45 120.2(5)
C49 C44 C43 121.3(4)
C45 C44 C43 118.4(4)
O4 C45 C46 122.1(4)
O4 C45 C44 119.4(4)
C46 C45 C44 118.4(4)
C45 C46 C47 120.9(4)
C45 C46 N13 120.5(4)
C47 C46 N13 118.4(4)
C48 C47 C46 121.3(5)
C48 C47 H47A 119.4
C46 C47 H47A 119.4
C47 C48 C49 118.3(4)
C47 C48 C63 120.0(5)
C49 C48 C63 121.7(5)
C44 C49 C48 120.9(5)
C44 C49 H49A 119.5
C48 C49 H49A 119.5
N9 C50 C55 108.2(4)
N9 C50 C51 129.8(5)
C55 C50 C51 121.9(4)
C52 C51 C50 117.1(5)
C52 C51 H51A 121.5
C50 C51 H51A 121.5
C51 C52 C53 121.7(5)
C51 C52 H52A 119.2
C53 C52 H52A 119.2
C54 C53 C52 122.1(5)
C54 C53 H53A 119.0
C52 C53 H53A 119.0
C53 C54 C55 118.0(5)
C53 C54 H54A 121.0
C55 C54 H54A 121.0
N11 C55 C50 109.4(4)
N11 C55 C54 131.2(5)
C50 C55 C54 119.3(5)
N12 C56 C57 129.9(4)
N12 C56 C61 108.0(4)
C57 C56 C61 122.1(4)
C58 C57 C56 116.0(5)
C58 C57 H57A 122.0
C56 C57 H57A 122.0
C57 C58 C59 122.0(5)
C57 C58 H58A 119.0
C59 C58 H58A 119.0
C60 C59 C58 122.3(5)
C60 C59 H59A 118.9
C58 C59 H59A 118.9
C59 C60 C61 116.3(5)
C59 C60 H60A 121.8
C61 C60 H60A 121.8
N14 C61 C60 129.7(5)
N14 C61 C56 109.1(4)
C60 C61 C56 121.1(5)
C39 C62 H62A 109.5
C39 C62 H62B 109.5
H62A C62 H62B 109.5
C39 C62 H62C 109.5
H62A C62 H62C 109.5
H62B C62 H62C 109.5
C48 C63 H63A 109.5
C48 C63 H63B 109.5
H63A C63 H63B 109.5
C48 C63 H63C 109.5
H63A C63 H63C 109.5
H63B C63 H63C 109.5
N15 C64 C65 113.1(4)
N15 C64 H64A 109.0
C65 C64 H64A 109.0
N15 C64 H64B 109.0
C65 C64 H64B 109.0
H64A C64 H64B 107.8
C64 C65 N16 113.4(4)
C64 C65 H65A 108.9
N16 C65 H65A 108.9
C64 C65 H65B 108.9
N16 C65 H65B 108.9
H65A C65 H65B 107.7
N16 C66 C67 112.0(5)
N16 C66 H66A 109.2
C67 C66 H66A 109.2
N16 C66 H66B 109.2
C67 C66 H66B 109.2
H66A C66 H66B 107.9
C66 C67 C68 110.6(4)
C66 C67 H67A 109.5
C68 C67 H67A 109.5
C66 C67 H67B 109.5
C68 C67 H67B 109.5
H67A C67 H67B 108.1
C67 C68 C69 108.9(4)
C67 C68 H68A 109.9
C69 C68 H68A 109.9
C67 C68 H68B 109.9
C69 C68 H68B 109.9
H68A C68 H68B 108.3
C70 C69 C68 110.3(5)
C70 C69 H69A 109.6
C68 C69 H69A 109.6
C70 C69 H69B 109.6
C68 C69 H69B 109.6
H69A C69 H69B 108.1
N16 C70 C69 111.7(4)
N16 C70 H70A 109.3
C69 C70 H70A 109.3
N16 C70 H70B 109.3
C69 C70 H70B 109.3
H70A C70 H70B 107.9
O5 C71 C72 114.0(4)
O5 C71 H71A 108.7
C72 C71 H71A 108.8
O5 C71 H71B 108.7
C72 C71 H71B 108.7
H71A C71 H71B 107.6
C77 C72 C73 118.0(5)
C77 C72 C71 122.1(4)
C73 C72 C71 120.0(5)
C72 C73 C74 120.1(6)
C72 C73 H73A 120.0
C74 C73 H73A 120.0
C75 C74 C73 121.1(6)
C75 C74 H74A 119.4
C73 C74 H74A 119.4
C76 C75 C74 118.6(6)
C76 C75 H75A 120.7
C74 C75 H75A 120.7
C75 C76 C77 120.3(6)
C75 C76 H76A 119.9
C77 C76 H76A 119.9
C72 C77 C76 122.0(5)
C72 C77 H77A 119.0
C76 C77 H77A 119.0
O6 C78 C79 113.8(4)
O6 C78 H78A 108.8
C79 C78 H78A 108.8
O6 C78 H78B 108.8
C79 C78 H78B 108.8
H78A C78 H78B 107.7
C80 C79 C84 117.9(5)
C80 C79 C78 120.0(4)
C84 C79 C78 122.0(4)
C79 C80 C81 119.7(5)
C79 C80 H80A 120.2
C81 C80 H80A 120.2
C82 C81 C80 122.0(6)
C82 C81 H81A 119.0
C80 C81 H81A 119.0
C83 C82 C81 117.8(5)
C83 C82 H82A 121.1
C81 C82 H82A 121.1
C82 C83 C84 121.2(5)
C82 C83 H83A 119.4
C84 C83 H83A 119.4
C83 C84 C79 121.4(5)
C83 C84 H84A 119.3
C79 C84 H84A 119.3
C1S O1S C4S 111.8(11)
O1S C1S C2S 103.4(10)
O1S C1S H1SA 111.1
C2S C1S H1SA 111.1
O1S C1S H1SB 111.1
C2S C1S H1SB 111.1
H1SA C1S H1SB 109.0
C3S C2S C1S 104.1(10)
C3S C2S H2SA 110.9
C1S C2S H2SA 110.9
C3S C2S H2SB 110.9
C1S C2S H2SB 110.9
H2SA C2S H2SB 108.9
C2S C3S C4S 108.6(12)
C2S C3S H3SA 110.0
C4S C3S H3SA 110.0
C2S C3S H3SB 110.0
C4S C3S H3SB 110.0
H3SA C3S H3SB 108.3
O1S C4S C3S 103.1(12)
O1S C4S H4SA 111.2
C3S C4S H4SA 111.2
O1S C4S H4SB 111.2
C3S C4S H4SB 111.2
H4SA C4S H4SB 109.1

loop_
_geom_bond_atom_site_label_1
_geom_bond_atom_site_label_2
_geom_bond_distance
Mg1 O1 1.916(3)
Mg1 O2 1.980(4)
Mg1 O5 2.002(3)
Mg1 N8 2.240(5)
Mg1 N7 2.305(4)
Mg1 Mg2 3.056(2)
Mg2 O5 1.989(3)
Mg2 O6 1.995(4)
Mg2 O4 2.013(3)
Mg2 O2 2.016(4)
Mg2 N4 2.390(4)
Mg2 N12 2.409(4)
Mg2 Mg3 3.065(2)
Mg3 O3 1.932(3)
Mg3 O4 1.985(4)
Mg3 O6 1.998(3)
Mg3 N16 2.230(5)
Mg3 N15 2.293(4)
O1 C1 1.304(5)
O2 C10 1.332(6)
O3 C36 1.312(6)
O4 C45 1.321(5)
O5 C71 1.403(5)
O6 C78 1.421(5)
N1 N2 1.316(5)
N1 C15 1.356(6)
N2 N3 1.323(5)
N2 C2 1.434(6)
N3 C20 1.344(6)
N4 N5 1.340(6)
N4 C21 1.346(7)
N5 N6 1.324(6)
N5 C11 1.429(7)
N6 C26 1.346(7)
N7 C29 1.486(7)
N7 C7 1.488(7)
N7 C8 1.496(7)
N8 C31 1.475(6)
N8 C35 1.478(6)
N8 C30 1.504(7)
N9 N10 1.316(5)
N9 C50 1.370(6)
N10 N11 1.337(5)
N10 C37 1.441(6)
N11 C55 1.352(6)
N12 N13 1.355(5)
N12 C56 1.366(6)
N13 N14 1.326(5)
N13 C46 1.439(6)
N14 C61 1.352(6)
N15 C64 1.474(6)
N15 C43 1.484(6)
N15 C42 1.491(6)
N16 C66 1.448(7)
N16 C70 1.456(7)
N16 C65 1.508(7)
C1 C2 1.394(7)
C1 C6 1.430(6)
C2 C3 1.382(7)
C3 C4 1.384(7)
C3 H3B 0.9500
C4 C5 1.376(8)
C4 C27 1.519(7)
C5 C6 1.390(7)
C5 H5A 0.9500
C6 C7 1.506(8)
C7 H7A 0.9900
C7 H7B 0.9900
C8 C9 1.477(7)
C8 H8A 0.9900
C8 H8B 0.9900
C9 C14 1.389(7)
C9 C10 1.426(8)
C10 C11 1.383(7)
C11 C12 1.398(7)
C12 C13 1.374(9)
C12 H12A 0.9500
C13 C14 1.390(9)
C13 C28 1.535(7)
C14 H14B 0.9500
C15 C20 1.392(7)
C15 C16 1.413(7)
C16 C17 1.351(8)
C16 H16A 0.9500
C17 C18 1.402(8)
C17 H17A 0.9500
C18 C19 1.345(7)
C18 H18A 0.9500
C19 C20 1.401(7)
C19 H19A 0.9500
C21 C26 1.391(7)
C21 C22 1.392(8)
C22 C23 1.369(7)
C22 H22A 0.9500
C23 C24 1.403(8)
C23 H23A 0.9500
C24 C25 1.386(10)
C24 H24A 0.9500
C25 C26 1.397(8)
C25 H25A 0.9500
C27 H27A 0.9800
C27 H27B 0.9800
C27 H27C 0.9800
C28 H28A 0.9800
C28 H28B 0.9800
C28 H28C 0.9800
C29 C30 1.499(8)
C29 H29A 0.9900
C29 H29B 0.9900
C30 H30A 0.9900
C30 H30B 0.9900
C31 C32 1.492(7)
C31 H31A 0.9900
C31 H31B 0.9900
C32 C33 1.513(7)
C32 H32A 0.9900
C32 H32B 0.9900
C33 C34 1.559(7)
C33 H33A 0.9900
C33 H33B 0.9900
C34 C35 1.511(8)
C34 H34A 0.9900
C34 H34B 0.9900
C35 H35A 0.9900
C35 H35B 0.9900
C36 C37 1.401(7)
C36 C41 1.428(6)
C37 C38 1.375(7)
C38 C39 1.393(7)
C38 H38A 0.9500
C39 C40 1.390(8)
C39 C62 1.520(7)
C40 C41 1.381(7)
C40 H40A 0.9500
C41 C42 1.488(7)
C42 H42A 0.9900
C42 H42B 0.9900
C43 C44 1.516(7)
C43 H43A 0.9900
C43 H43B 0.9900
C44 C49 1.382(6)
C44 C45 1.401(6)
C45 C46 1.383(6)
C46 C47 1.391(6)
C47 C48 1.366(7)
C47 H47A 0.9500
C48 C49 1.405(7)
C48 C63 1.516(7)
C49 H49A 0.9500
C50 C55 1.392(7)
C50 C51 1.415(7)
C51 C52 1.363(7)
C51 H51A 0.9500
C52 C53 1.404(8)
C52 H52A 0.9500
C53 C54 1.355(8)
C53 H53A 0.9500
C54 C55 1.428(7)
C54 H54A 0.9500
C56 C57 1.406(7)
C56 C61 1.410(7)
C57 C58 1.359(7)
C57 H57A 0.9500
C58 C59 1.436(8)
C58 H58A 0.9500
C59 C60 1.362(8)
C59 H59A 0.9500
C60 C61 1.404(7)
C60 H60A 0.9500
C62 H62A 0.9800
C62 H62B 0.9800
C62 H62C 0.9800
C63 H63A 0.9800
C63 H63B 0.9800
C63 H63C 0.9800
C64 C65 1.475(7)
C64 H64A 0.9900
C64 H64B 0.9900
C65 H65A 0.9900
C65 H65B 0.9900
C66 C67 1.515(8)
C66 H66A 0.9900
C66 H66B 0.9900
C67 C68 1.521(7)
C67 H67A 0.9900
C67 H67B 0.9900
C68 C69 1.535(8)
C68 H68A 0.9900
C68 H68B 0.9900
C69 C70 1.459(8)
C69 H69A 0.9900
C69 H69B 0.9900
C70 H70A 0.9900
C70 H70B 0.9900
C71 C72 1.528(7)
C71 H71A 0.9900
C71 H71B 0.9900
C72 C77 1.382(7)
C72 C73 1.384(7)
C73 C74 1.396(8)
C73 H73A 0.9500
C74 C75 1.388(9)
C74 H74A 0.9500
C75 C76 1.369(8)
C75 H75A 0.9500
C76 C77 1.384(7)
C76 H76A 0.9500
C77 H77A 0.9500
C78 C79 1.515(6)
C78 H78A 0.9900
C78 H78B 0.9900
C79 C80 1.371(7)
C79 C84 1.397(7)
C80 C81 1.390(8)
C80 H80A 0.9500
C81 C82 1.384(8)
C81 H81A 0.9500
C82 C83 1.357(8)
C82 H82A 0.9500
C83 C84 1.369(7)
C83 H83A 0.9500
C84 H84A 0.9500
O1S C1S 1.402(13)
O1S C4S 1.426(16)
C1S C2S 1.584(18)
C1S H1SA 0.9900
C1S H1SB 0.9900
C2S C3S 1.344(17)
C2S H2SA 0.9900
C2S H2SB 0.9900
C3S C4S 1.50(2)
C3S H3SA 0.9900
C3S H3SB 0.9900
C4S H4SA 0.9900
C4S H4SB 0.9900

loop_
_geom_torsion_atom_site_label_1
_geom_torsion_atom_site_label_2
_geom_torsion_atom_site_label_3
_geom_torsion_atom_site_label_4
_geom_torsion
O1 Mg1 Mg2 O5 54.67(19)
O2 Mg1 Mg2 O5 -153.0(2)
N8 Mg1 Mg2 O5 -97.2(2)
N7 Mg1 Mg2 O5 162.4(2)
O1 Mg1 Mg2 O6 38.0(3)
O2 Mg1 Mg2 O6 -169.7(3)
O5 Mg1 Mg2 O6 -16.7(2)
N8 Mg1 Mg2 O6 -113.9(3)
N7 Mg1 Mg2 O6 145.7(2)
O1 Mg1 Mg2 O4 -114.03(19)
O2 Mg1 Mg2 O4 38.3(2)
O5 Mg1 Mg2 O4 -168.7(2)
N8 Mg1 Mg2 O4 94.1(2)
N7 Mg1 Mg2 O4 -6.3(2)
O1 Mg1 Mg2 O2 -152.3(2)
O5 Mg1 Mg2 O2 153.0(2)
N8 Mg1 Mg2 O2 55.8(2)
N7 Mg1 Mg2 O2 -44.6(2)
O1 Mg1 Mg2 N4 157.53(17)
O2 Mg1 Mg2 N4 -50.16(19)
O5 Mg1 Mg2 N4 102.86(18)
N8 Mg1 Mg2 N4 5.7(2)
N7 Mg1 Mg2 N4 -94.73(17)
O1 Mg1 Mg2 N12 -57.39(16)
O2 Mg1 Mg2 N12 94.92(19)
O5 Mg1 Mg2 N12 -112.05(17)
N8 Mg1 Mg2 N12 150.74(19)
N7 Mg1 Mg2 N12 50.36(16)
O1 Mg1 Mg2 Mg3 -111.5(4)
O2 Mg1 Mg2 Mg3 40.8(4)
O5 Mg1 Mg2 Mg3 -166.2(4)
N8 Mg1 Mg2 Mg3 96.6(4)
N7 Mg1 Mg2 Mg3 -3.8(4)
O5 Mg2 Mg3 O3 44.0(3)
O6 Mg2 Mg3 O3 50.14(18)
O4 Mg2 Mg3 O3 -150.7(2)
O2 Mg2 Mg3 O3 -119.49(19)
N4 Mg2 Mg3 O3 -60.71(17)
N12 Mg2 Mg3 O3 153.82(16)
Mg1 Mg2 Mg3 O3 -153.7(4)
O5 Mg2 Mg3 O4 -165.2(3)
O6 Mg2 Mg3 O4 -159.1(2)
O2 Mg2 Mg3 O4 31.2(2)
N4 Mg2 Mg3 O4 90.02(18)
N12 Mg2 Mg3 O4 -55.45(17)
Mg1 Mg2 Mg3 O4 -3.0(4)
O5 Mg2 Mg3 O6 -6.1(2)
O4 Mg2 Mg3 O6 159.1(2)
O2 Mg2 Mg3 O6 -169.6(2)
N4 Mg2 Mg3 O6 -110.86(18)
N12 Mg2 Mg3 O6 103.68(17)
Mg1 Mg2 Mg3 O6 156.1(4)
O5 Mg2 Mg3 N16 -109.6(3)
O6 Mg2 Mg3 N16 -103.5(2)
O4 Mg2 Mg3 N16 55.6(2)
O2 Mg2 Mg3 N16 86.9(2)
N4 Mg2 Mg3 N16 145.63(18)
N12 Mg2 Mg3 N16 0.16(18)
Mg1 Mg2 Mg3 N16 52.6(4)
O5 Mg2 Mg3 N15 154.4(2)
O6 Mg2 Mg3 N15 160.46(19)
O4 Mg2 Mg3 N15 -40.42(18)
O2 Mg2 Mg3 N15 -9.2(2)
N4 Mg2 Mg3 N15 49.60(16)
N12 Mg2 Mg3 N15 -95.87(15)
Mg1 Mg2 Mg3 N15 -43.4(4)
O2 Mg1 O1 C1 99.6(5)
O5 Mg1 O1 C1 174.6(4)
N8 Mg1 O1 C1 -56.5(4)
N7 Mg1 O1 C1 22.6(4)
Mg2 Mg1 O1 C1 142.9(4)
O1 Mg1 O2 C10 -117.2(5)
O5 Mg1 O2 C10 163.6(4)
N8 Mg1 O2 C10 38.0(5)
N7 Mg1 O2 C10 -38.9(4)
Mg2 Mg1 O2 C10 -179.1(5)
O1 Mg1 O2 Mg2 62.0(4)
O5 Mg1 O2 Mg2 -17.31(15)
N8 Mg1 O2 Mg2 -142.85(16)
N7 Mg1 O2 Mg2 140.25(17)
O5 Mg2 O2 C10 -163.4(4)
O6 Mg2 O2 C10 -30.3(11)
O4 Mg2 O2 C10 27.6(4)
N4 Mg2 O2 C10 -51.8(4)
N12 Mg2 O2 C10 102.3(4)
Mg1 Mg2 O2 C10 179.1(5)
Mg3 Mg2 O2 C10 8.2(5)
O5 Mg2 O2 Mg1 17.46(14)
O6 Mg2 O2 Mg1 150.5(8)
O4 Mg2 O2 Mg1 -151.54(15)
N4 Mg2 O2 Mg1 129.08(18)
N12 Mg2 O2 Mg1 -76.85(16)
Mg3 Mg2 O2 Mg1 -170.97(10)
O4 Mg3 O3 C36 98.9(5)
O6 Mg3 O3 C36 177.3(4)
N16 Mg3 O3 C36 -55.3(4)
N15 Mg3 O3 C36 24.3(4)
Mg2 Mg3 O3 C36 147.6(4)
O3 Mg3 O4 C45 -116.6(4)
O6 Mg3 O4 C45 160.8(4)
N16 Mg3 O4 C45 38.5(4)
N15 Mg3 O4 C45 -41.2(4)
Mg2 Mg3 O4 C45 174.2(4)
O3 Mg3 O4 Mg2 69.1(4)
O6 Mg3 O4 Mg2 -13.46(14)
N16 Mg3 O4 Mg2 -135.79(16)
N15 Mg3 O4 Mg2 144.56(16)
O5 Mg2 O4 C45 -30.4(9)
O6 Mg2 O4 C45 -160.5(4)
O2 Mg2 O4 C45 28.8(4)
N4 Mg2 O4 C45 103.2(4)
N12 Mg2 O4 C45 -51.1(4)
Mg1 Mg2 O4 C45 5.3(5)
Mg3 Mg2 O4 C45 -174.0(5)
O5 Mg2 O4 Mg3 143.6(7)
O6 Mg2 O4 Mg3 13.51(14)
O2 Mg2 O4 Mg3 -157.24(15)
N4 Mg2 O4 Mg3 -82.80(17)
N12 Mg2 O4 Mg3 122.86(16)
Mg1 Mg2 O4 Mg3 179.30(9)
O6 Mg2 O5 C71 3.6(4)
O4 Mg2 O5 C71 -123.6(7)
O2 Mg2 O5 C71 175.4(4)
N4 Mg2 O5 C71 104.9(4)
N12 Mg2 O5 C71 -103.5(4)
Mg1 Mg2 O5 C71 -167.4(5)
Mg3 Mg2 O5 C71 7.8(5)
O6 Mg2 O5 Mg1 171.01(13)
O4 Mg2 O5 Mg1 43.8(8)
O2 Mg2 O5 Mg1 -17.27(14)
N4 Mg2 O5 Mg1 -87.75(17)
N12 Mg2 O5 Mg1 63.84(15)
Mg3 Mg2 O5 Mg1 175.17(15)
O1 Mg1 O5 C71 32.4(4)
O2 Mg1 O5 C71 -173.4(4)
N8 Mg1 O5 C71 -71.6(4)
N7 Mg1 O5 C71 134.1(4)
Mg2 Mg1 O5 C71 169.0(4)
O1 Mg1 O5 Mg2 -136.61(15)
O2 Mg1 O5 Mg2 17.56(15)
N8 Mg1 O5 Mg2 119.41(19)
N7 Mg1 O5 Mg2 -34.9(4)
O5 Mg2 O6 C78 11.4(4)
O4 Mg2 O6 C78 -178.8(4)
O2 Mg2 O6 C78 -119.4(8)
N4 Mg2 O6 C78 -98.5(4)
N12 Mg2 O6 C78 109.7(4)
Mg1 Mg2 O6 C78 22.8(5)
Mg3 Mg2 O6 C78 -165.3(4)
O5 Mg2 O6 Mg3 176.73(13)
O4 Mg2 O6 Mg3 -13.43(13)
O2 Mg2 O6 Mg3 46.0(9)
N4 Mg2 O6 Mg3 66.82(15)
N12 Mg2 O6 Mg3 -84.96(15)
Mg1 Mg2 O6 Mg3 -171.90(15)
O3 Mg3 O6 C78 25.3(3)
O4 Mg3 O6 C78 -179.5(3)
N16 Mg3 O6 C78 -89.6(4)
N15 Mg3 O6 C78 126.8(4)
Mg2 Mg3 O6 C78 166.9(4)
O3 Mg3 O6 Mg2 -141.55(15)
O4 Mg3 O6 Mg2 13.59(14)
N16 Mg3 O6 Mg2 103.5(2)
N15 Mg3 O6 Mg2 -40.1(4)
C15 N1 N2 N3 -2.1(6)
C15 N1 N2 C2 -176.4(5)
N1 N2 N3 C20 2.9(6)
C2 N2 N3 C20 177.4(4)
O5 Mg2 N4 N5 90.4(4)
O6 Mg2 N4 N5 -157.2(4)
O4 Mg2 N4 N5 -80.1(4)
O2 Mg2 N4 N5 18.9(4)
N12 Mg2 N4 N5 -31.6(6)
Mg1 Mg2 N4 N5 49.3(4)
Mg3 Mg2 N4 N5 -120.3(4)
O5 Mg2 N4 C21 -79.1(5)
O6 Mg2 N4 C21 33.3(5)
O4 Mg2 N4 C21 110.4(5)
O2 Mg2 N4 C21 -150.6(5)
N12 Mg2 N4 C21 158.9(4)
Mg1 Mg2 N4 C21 -120.2(5)
Mg3 Mg2 N4 C21 70.2(5)
C21 N4 N5 N6 1.2(6)
Mg2 N4 N5 N6 -170.7(3)
C21 N4 N5 C11 -175.7(5)
Mg2 N4 N5 C11 12.3(7)
N4 N5 N6 C26 -0.6(6)
C11 N5 N6 C26 176.5(5)
O1 Mg1 N7 C29 -98.3(4)
O2 Mg1 N7 C29 107.3(4)
O5 Mg1 N7 C29 158.4(4)
N8 Mg1 N7 C29 -1.0(4)
Mg2 Mg1 N7 C29 134.6(3)
O1 Mg1 N7 C7 22.9(3)
O2 Mg1 N7 C7 -131.5(3)
O5 Mg1 N7 C7 -80.4(5)
N8 Mg1 N7 C7 120.2(4)
Mg2 Mg1 N7 C7 -104.2(3)
O1 Mg1 N7 C8 140.4(3)
O2 Mg1 N7 C8 -14.0(3)
O5 Mg1 N7 C8 37.1(5)
N8 Mg1 N7 C8 -122.3(4)
Mg2 Mg1 N7 C8 13.3(4)
O1 Mg1 N8 C31 -50.6(3)
O2 Mg1 N8 C31 140.2(3)
O5 Mg1 N8 C31 53.0(4)
N7 Mg1 N8 C31 -139.2(4)
Mg2 Mg1 N8 C31 106.0(3)
O1 Mg1 N8 C35 -173.1(3)
O2 Mg1 N8 C35 17.6(4)
O5 Mg1 N8 C35 -69.6(4)
N7 Mg1 N8 C35 98.2(3)
Mg2 Mg1 N8 C35 -16.5(4)
O1 Mg1 N8 C30 64.7(3)
O2 Mg1 N8 C30 -104.6(3)
O5 Mg1 N8 C30 168.2(3)
N7 Mg1 N8 C30 -24.0(3)
Mg2 Mg1 N8 C30 -138.8(3)
C50 N9 N10 N11 0.7(5)
C50 N9 N10 C37 -176.5(4)
N9 N10 N11 C55 -0.7(5)
C37 N10 N11 C55 176.4(4)
O5 Mg2 N12 N13 -156.1(3)
O6 Mg2 N12 N13 92.5(3)
O4 Mg2 N12 N13 19.5(3)
O2 Mg2 N12 N13 -79.4(4)
N4 Mg2 N12 N13 -30.3(5)
Mg1 Mg2 N12 N13 -119.4(3)
Mg3 Mg2 N12 N13 52.2(3)
O5 Mg2 N12 C56 34.1(4)
O6 Mg2 N12 C56 -77.2(5)
O4 Mg2 N12 C56 -150.3(5)
O2 Mg2 N12 C56 110.9(4)
N4 Mg2 N12 C56 160.0(4)
Mg1 Mg2 N12 C56 70.9(4)
Mg3 Mg2 N12 C56 -117.5(4)
C56 N12 N13 N14 1.4(5)
Mg2 N12 N13 N14 -171.0(3)
C56 N12 N13 C46 -177.1(4)
Mg2 N12 N13 C46 10.5(6)
N12 N13 N14 C61 -1.5(5)
C46 N13 N14 C61 177.1(4)
O3 Mg3 N15 C64 -95.1(3)
O4 Mg3 N15 C64 108.9(3)
O6 Mg3 N15 C64 161.4(3)
N16 Mg3 N15 C64 11.7(3)
Mg2 Mg3 N15 C64 133.8(3)
O3 Mg3 N15 C43 142.3(3)
O4 Mg3 N15 C43 -13.7(3)
O6 Mg3 N15 C43 38.8(5)
N16 Mg3 N15 C43 -110.9(3)
Mg2 Mg3 N15 C43 11.2(3)
O3 Mg3 N15 C42 23.5(3)
O4 Mg3 N15 C42 -132.5(3)
O6 Mg3 N15 C42 -80.0(5)
N16 Mg3 N15 C42 130.4(3)
Mg2 Mg3 N15 C42 -107.6(3)
O3 Mg3 N16 C66 -22.4(3)
O4 Mg3 N16 C66 168.3(3)
O6 Mg3 N16 C66 88.0(4)
N15 Mg3 N16 C66 -108.1(3)
Mg2 Mg3 N16 C66 135.8(3)
O3 Mg3 N16 C70 -144.6(3)
O4 Mg3 N16 C70 46.1(4)
O6 Mg3 N16 C70 -34.2(4)
N15 Mg3 N16 C70 129.7(4)
Mg2 Mg3 N16 C70 13.6(4)
O3 Mg3 N16 C65 98.8(3)
O4 Mg3 N16 C65 -70.6(3)
O6 Mg3 N16 C65 -150.8(3)
N15 Mg3 N16 C65 13.0(3)
Mg2 Mg3 N16 C65 -103.0(3)
Mg1 O1 C1 C2 142.8(4)
Mg1 O1 C1 C6 -34.8(7)
O1 C1 C2 C3 -179.6(5)
C6 C1 C2 C3 -1.9(7)
O1 C1 C2 N2 -1.5(7)
C6 C1 C2 N2 176.3(4)
N1 N2 C2 C3 -92.2(6)
N3 N2 C2 C3 93.6(6)
N1 N2 C2 C1 89.5(6)
N3 N2 C2 C1 -84.6(6)
C1 C2 C3 C4 1.5(8)
N2 C2 C3 C4 -176.6(4)
C2 C3 C4 C5 -0.2(8)
C2 C3 C4 C27 179.3(5)
C3 C4 C5 C6 -0.7(8)
C27 C4 C5 C6 179.9(5)
C4 C5 C6 C1 0.2(8)
C4 C5 C6 C7 -174.4(5)
O1 C1 C6 C5 178.8(5)
C2 C1 C6 C5 1.0(7)
O1 C1 C6 C7 -6.5(7)
C2 C1 C6 C7 175.7(5)
C29 N7 C7 C6 58.8(5)
C8 N7 C7 C6 178.1(4)
Mg1 N7 C7 C6 -60.4(5)
C5 C6 C7 N7 -125.6(5)
C1 C6 C7 N7 59.8(6)
C29 N7 C8 C9 -64.7(6)
C7 N7 C8 C9 174.2(4)
Mg1 N7 C8 C9 56.4(5)
N7 C8 C9 C14 125.5(6)
N7 C8 C9 C10 -58.5(7)
Mg1 O2 C10 C11 -128.3(5)
Mg2 O2 C10 C11 52.8(7)
Mg1 O2 C10 C9 50.2(6)
Mg2 O2 C10 C9 -128.7(5)
C14 C9 C10 O2 -179.6(5)
C8 C9 C10 O2 4.2(8)
C14 C9 C10 C11 -1.0(8)
C8 C9 C10 C11 -177.3(5)
O2 C10 C11 C12 179.6(5)
C9 C10 C11 C12 1.0(8)
O2 C10 C11 N5 1.4(8)
C9 C10 C11 N5 -177.1(5)
N6 N5 C11 C10 152.9(5)
N4 N5 C11 C10 -30.3(8)
N6 N5 C11 C12 -25.3(8)
N4 N5 C11 C12 151.4(5)
C10 C11 C12 C13 -0.5(9)
N5 C11 C12 C13 177.7(6)
C11 C12 C13 C14 0.0(10)
C11 C12 C13 C28 -179.6(6)
C10 C9 C14 C13 0.5(9)
C8 C9 C14 C13 176.6(6)
C12 C13 C14 C9 0.0(10)
C28 C13 C14 C9 179.6(6)
N2 N1 C15 C20 0.4(6)
N2 N1 C15 C16 179.7(7)
N1 C15 C16 C17 179.9(7)
C20 C15 C16 C17 -0.9(11)
C15 C16 C17 C18 0.1(12)
C16 C17 C18 C19 1.7(12)
C17 C18 C19 C20 -2.4(9)
N2 N3 C20 C15 -2.4(6)
N2 N3 C20 C19 179.7(6)
N1 C15 C20 N3 1.3(7)
C16 C15 C20 N3 -178.1(6)
N1 C15 C20 C19 179.5(5)
C16 C15 C20 C19 0.1(9)
C18 C19 C20 N3 179.3(6)
C18 C19 C20 C15 1.6(8)
N5 N4 C21 C26 -1.4(6)
Mg2 N4 C21 C26 169.7(4)
N5 N4 C21 C22 178.9(6)
Mg2 N4 C21 C22 -10.0(9)
N4 C21 C22 C23 177.6(6)
C26 C21 C22 C23 -2.1(8)
C21 C22 C23 C24 -0.1(10)
C22 C23 C24 C25 2.5(12)
C23 C24 C25 C26 -2.5(12)
N5 N6 C26 C21 -0.4(6)
N5 N6 C26 C25 178.3(7)
N4 C21 C26 N6 1.1(7)
C22 C21 C26 N6 -179.1(5)
N4 C21 C26 C25 -177.7(6)
C22 C21 C26 C25 2.1(9)
C24 C25 C26 N6 -178.3(7)
C24 C25 C26 C21 0.2(10)
C7 N7 C29 C30 -91.3(6)
C8 N7 C29 C30 150.7(5)
Mg1 N7 C29 C30 27.0(6)
N7 C29 C30 N8 -51.9(7)
C31 N8 C30 C29 167.6(4)
C35 N8 C30 C29 -73.8(6)
Mg1 N8 C30 C29 47.6(5)
C35 N8 C31 C32 60.5(5)
C30 N8 C31 C32 -178.6(4)
Mg1 N8 C31 C32 -63.3(5)
N8 C31 C32 C33 -57.8(6)
C31 C32 C33 C34 52.7(6)
C32 C33 C34 C35 -52.5(6)
C31 N8 C35 C34 -61.0(6)
C30 N8 C35 C34 -177.8(5)
Mg1 N8 C35 C34 63.9(5)
C33 C34 C35 N8 57.7(6)
Mg3 O3 C36 C37 141.4(4)
Mg3 O3 C36 C41 -39.0(6)
O3 C36 C37 C38 -177.6(4)
C41 C36 C37 C38 2.8(7)
O3 C36 C37 N10 3.2(7)
C41 C36 C37 N10 -176.4(4)
N9 N10 C37 C38 -103.5(5)
N11 N10 C37 C38 79.5(6)
N9 N10 C37 C36 75.8(5)
N11 N10 C37 C36 -101.3(5)
C36 C37 C38 C39 -1.2(8)
N10 C37 C38 C39 178.0(4)
C37 C38 C39 C40 -1.4(7)
C37 C38 C39 C62 -179.5(5)
C38 C39 C40 C41 2.3(8)
C62 C39 C40 C41 -179.6(5)
C39 C40 C41 C36 -0.6(8)
C39 C40 C41 C42 -178.8(5)
O3 C36 C41 C40 178.5(4)
C37 C36 C41 C40 -1.9(7)
O3 C36 C41 C42 -3.3(7)
C37 C36 C41 C42 176.4(4)
C40 C41 C42 N15 -123.1(5)
C36 C41 C42 N15 58.8(6)
C64 N15 C42 C41 54.2(5)
C43 N15 C42 C41 176.1(4)
Mg3 N15 C42 C41 -62.0(5)
C64 N15 C43 C44 -63.2(5)
C42 N15 C43 C44 175.7(4)
Mg3 N15 C43 C44 56.6(5)
N15 C43 C44 C49 120.9(5)
N15 C43 C44 C45 -58.1(6)
Mg3 O4 C45 C46 -122.3(5)
Mg2 O4 C45 C46 50.1(6)
Mg3 O4 C45 C44 54.2(6)
Mg2 O4 C45 C44 -133.3(4)
C49 C44 C45 O4 -178.2(5)
C43 C44 C45 O4 0.8(7)
C49 C44 C45 C46 -1.5(8)
C43 C44 C45 C46 177.5(5)
O4 C45 C46 C47 178.3(5)
C44 C45 C46 C47 1.7(7)
O4 C45 C46 N13 3.8(7)
C44 C45 C46 N13 -172.8(5)
N14 N13 C46 C45 151.6(5)
N12 N13 C46 C45 -29.9(7)
N14 N13 C46 C47 -23.1(7)
N12 N13 C46 C47 155.4(5)
C45 C46 C47 C48 -0.7(8)
N13 C46 C47 C48 174.0(5)
C46 C47 C48 C49 -0.7(8)
C46 C47 C48 C63 -179.9(5)
C45 C44 C49 C48 0.1(8)
C43 C44 C49 C48 -178.8(5)
C47 C48 C49 C44 1.0(8)
C63 C48 C49 C44 -179.8(5)
N10 N9 C50 C55 -0.4(5)
N10 N9 C50 C51 178.4(5)
N9 C50 C51 C52 -177.9(5)
C55 C50 C51 C52 0.7(7)
C50 C51 C52 C53 0.2(7)
C51 C52 C53 C54 -0.6(8)
C52 C53 C54 C55 0.1(8)
N10 N11 C55 C50 0.4(5)
N10 N11 C55 C54 -177.0(5)
N9 C50 C55 N11 0.0(5)
C51 C50 C55 N11 -178.9(4)
N9 C50 C55 C54 177.7(4)
C51 C50 C55 C54 -1.1(7)
C53 C54 C55 N11 177.9(5)
C53 C54 C55 C50 0.7(7)
N13 N12 C56 C57 177.7(5)
Mg2 N12 C56 C57 -11.2(8)
N13 N12 C56 C61 -0.6(5)
Mg2 N12 C56 C61 170.5(3)
N12 C56 C57 C58 179.4(5)
C61 C56 C57 C58 -2.5(8)
C56 C57 C58 C59 -0.8(8)
C57 C58 C59 C60 3.2(10)
C58 C59 C60 C61 -2.0(9)
N13 N14 C61 C60 178.2(5)
N13 N14 C61 C56 1.0(5)
C59 C60 C61 N14 -178.4(6)
C59 C60 C61 C56 -1.4(8)
N12 C56 C61 N14 -0.2(6)
C57 C56 C61 N14 -178.7(5)
N12 C56 C61 C60 -177.7(5)
C57 C56 C61 C60 3.8(8)
C43 N15 C64 C65 86.8(5)
C42 N15 C64 C65 -153.7(4)
Mg3 N15 C64 C65 -36.5(5)
N15 C64 C65 N16 52.5(6)
C66 N16 C65 C64 81.0(6)
C70 N16 C65 C64 -162.3(5)
Mg3 N16 C65 C64 -37.9(5)
C70 N16 C66 C67 60.5(6)
C65 N16 C66 C67 175.3(4)
Mg3 N16 C66 C67 -66.8(5)
N16 C66 C67 C68 -56.5(6)
C66 C67 C68 C69 51.2(7)
C67 C68 C69 C70 -54.1(6)
C66 N16 C70 C69 -63.7(6)
C65 N16 C70 C69 176.7(5)
Mg3 N16 C70 C69 58.8(5)
C68 C69 C70 N16 61.3(6)
Mg2 O5 C71 C72 -89.5(5)
Mg1 O5 C71 C72 105.7(4)
O5 C71 C72 C77 20.5(7)
O5 C71 C72 C73 -158.2(5)
C77 C72 C73 C74 0.6(8)
C71 C72 C73 C74 179.4(5)
C72 C73 C74 C75 -0.1(9)
C73 C74 C75 C76 -0.1(10)
C74 C75 C76 C77 -0.1(9)
C73 C72 C77 C76 -0.9(8)
C71 C72 C77 C76 -179.7(5)
C75 C76 C77 C72 0.7(9)
Mg2 O6 C78 C79 -97.0(5)
Mg3 O6 C78 C79 100.7(4)
O6 C78 C79 C80 -147.9(5)
O6 C78 C79 C84 35.6(7)
C84 C79 C80 C81 -2.3(9)
C78 C79 C80 C81 -179.0(5)
C79 C80 C81 C82 1.8(10)
C80 C81 C82 C83 -0.1(10)
C81 C82 C83 C84 -1.1(10)
C82 C83 C84 C79 0.5(10)
C80 C79 C84 C83 1.3(8)
C78 C79 C84 C83 177.8(5)
C4S O1S C1S C2S -3.4(13)
O1S C1S C2S C3S 21.1(14)
C1S C2S C3S C4S -30.2(17)
C1S O1S C4S C3S -13.5(15)
C2S C3S C4S O1S 28.5(18)
